data_1567795
loop_
_publ_author_name
'Do, Van K.'
'Alfonso Vargas, Nicolas'
'Chavez, Anthony J.'
'Zhang, Long'
'Cherepakhin, Valeriy'
'Lu, Zhiyao'
'Currier, Robert P.'
'Dub, Pavel A.'
'Gordon, John C.'
'Williams, Travis J.'

_publ_section_title
;
 Pressurized formic acid dehydrogenation: an entropic spring replaces
 hydrogen compression cost
;
_journal_issue 23
_journal_name_full 'Catalysis Science &amp; Technology'
_journal_page_first 7182
_journal_page_last 7189
_journal_paper_doi 10.1039/D2CY00676F
_journal_volume 12
_journal_year 2022
_chemical_formula_moiety 'C30 H49 Ir2 N2 O2 P2, C F3 O3 S, C H2 Cl2'
_chemical_formula_sum 'C32 H51 Cl2 F3 Ir2 N2 O5 P2 S'
_chemical_formula_weight 1150.05
_space_group_crystal_system monoclinic
_space_group_IT_number 14
_space_group_name_Hall '-P 2ybc'
_space_group_name_H-M_alt 'P 1 21/c 1'
_atom_sites_solution_hydrogens mixed
_audit_update_record
;
2022-01-15 deposited with the CCDC.	2022-10-10 downloaded from the CCDC.
;
_cell_angle_alpha 90
_cell_angle_beta 96.222(2)
_cell_angle_gamma 90
_cell_formula_units_Z 4
_cell_length_a 14.7885(16)
_cell_length_b 17.1958(19)
_cell_length_c 15.9928(18)
_cell_measurement_reflns_used 9022
_cell_measurement_temperature 100.(2)
_cell_measurement_theta_max 30.4726
_cell_measurement_theta_min 2.5607
_cell_volume 4043.0(8)
_computing_cell_refinement 'APEX3 v2019.1-0 (Bruker AXS, 2019)'
_computing_data_collection 'Bruker Instrument Service v2013.12.0.0 (Bruker AXS, 2013)'
_computing_data_reduction 'SAINT V8.40A (Bruker AXS, 2013)'
_computing_molecular_graphics 'shelXle (C.B. Huebschle, rev 958)'
_computing_publication_material 'SHELXTL XL 2018/3 (Bruker AXS, 2018)'
_computing_structure_refinement 'SHELXTL XL 2018/3 (Bruker AXS, 2018)'
_computing_structure_solution 'SHELXTL XT 2014/5 (Bruker AXS, 2014)'
_diffrn_ambient_temperature 100.(2)
_diffrn_detector_area_resol_mean 8.3333
_diffrn_measured_fraction_theta_full 0.994
_diffrn_measured_fraction_theta_max 0.994
_diffrn_measurement_device_type 'Bruker APEX II CCD'
_diffrn_measurement_method 'omega- and phi-scans'
_diffrn_radiation_monochromator 'TRIUMPH curved-crystal'
_diffrn_radiation_type 'MoK\a '
_diffrn_radiation_wavelength 0.71073
_diffrn_reflns_av_R_equivalents 0.0706
_diffrn_reflns_av_unetI/netI 0.0433
_diffrn_reflns_limit_h_max 21
_diffrn_reflns_limit_h_min -20
_diffrn_reflns_limit_k_max 24
_diffrn_reflns_limit_k_min -24
_diffrn_reflns_limit_l_max 22
_diffrn_reflns_limit_l_min -22
_diffrn_reflns_number 100068
_diffrn_reflns_theta_full 30.56
_diffrn_reflns_theta_max 30.56
_diffrn_reflns_theta_min 1.74
_diffrn_source 'fine-focus tube'
_exptl_absorpt_coefficient_mu 6.892
_exptl_absorpt_correction_T_max 0.82
_exptl_absorpt_correction_T_min 0.62
_exptl_absorpt_correction_type multi-scan
_exptl_absorpt_process_details 'SADABS 2016/2 (Bruker AXS, 2016)'
_exptl_crystal_colour orange
_exptl_crystal_density_diffrn 1.889
_exptl_crystal_density_method 'not measured'
_exptl_crystal_description prism
_exptl_crystal_F_000 2232
_exptl_crystal_size_max 0.140
_exptl_crystal_size_mid 0.060
_exptl_crystal_size_min 0.030
_refine_diff_density_max 1.414
_refine_diff_density_min -0.995
_refine_ls_extinction_method none
_refine_ls_goodness_of_fit_ref 1.027
_refine_ls_hydrogen_treatment mixed
_refine_ls_matrix_type full
_refine_ls_number_parameters 458
_refine_ls_number_reflns 12322
_refine_ls_number_restraints 0
_refine_ls_restrained_S_all 1.027
_refine_ls_R_factor_all 0.0463
_refine_ls_R_factor_gt 0.0284
_refine_ls_shift/su_max 0.003
_refine_ls_shift/su_mean 0.000
_refine_ls_structure_factor_coef Fsqd
_refine_ls_weighting_details 'w=1/[\s^2^(Fo^2^)+(0.0143P)^2^+7.3865P] where P=(Fo^2^+2Fc^2^)/3'
_refine_ls_weighting_scheme calc
_refine_ls_wR_factor_gt 0.0494
_refine_ls_wR_factor_ref 0.0538
_reflns_number_gt 9871
_reflns_number_total 12322
_reflns_threshold_expression 'I > 2\s(I)'
_cod_data_source_file d2cy00676f2.cif
_cod_data_source_block Ir2H
_cod_depositor_comments 'Adding full bibliography for 1567795.cif.'
_cod_database_code 1567795

loop_
_space_group_symop_operation_xyz
'x, y, z'
'-x, y+1/2, -z+1/2'
'-x, -y, -z'
'x, -y-1/2, z-1/2'

loop_
_atom_site_type_symbol
_atom_site_label
_atom_site_fract_x
_atom_site_fract_y
_atom_site_fract_z
_atom_site_U_iso_or_equiv
_atom_site_adp_type
_atom_site_calc_flag
_atom_site_refinement_flags_adp
_atom_site_refinement_flags_occupancy
_atom_site_refinement_flags_posn
_atom_site_occupancy
_atom_site_disorder_assembly
_atom_site_disorder_group
C C1 0.7874(2) 0.1316(2) 0.5395(2) 0.0178(7) Uani d . . . 1 . .
C C2 0.6307(2) 0.1518(2) 0.3550(2) 0.0188(7) Uani d . . . 1 . .
C C3 0.8351(2) -0.11279(19) 0.4531(2) 0.0142(7) Uani d . . . 1 . .
H H3A 0.902074 -0.116296 0.465504 0.017 Uiso calc U . R 1 . .
H H3AB 0.80923 -0.1649 0.461669 0.017 Uiso calc U . R 1 . .
C C4 0.8114(2) -0.08816(19) 0.3637(2) 0.0144(7) Uani d . . . 1 . .
C C5 0.8064(2) -0.1418(2) 0.2988(2) 0.0188(7) Uani d . . . 1 . .
H H5 0.817954 -0.195188 0.31102 0.023 Uiso calc U . R 1 . .
C C6 0.7846(3) -0.1184(2) 0.2163(2) 0.0260(9) Uani d . . . 1 . .
H H6 0.781105 -0.155121 0.171723 0.031 Uiso calc U . R 1 . .
C C7 0.7681(3) -0.0406(2) 0.2002(2) 0.0285(9) Uani d . . . 1 . .
H H7 0.752775 -0.02296 0.144183 0.034 Uiso calc U . R 1 . .
C C8 0.7742(3) 0.0111(2) 0.2663(2) 0.0208(8) Uani d . . . 1 . .
H H8 0.763359 0.064701 0.254528 0.025 Uiso calc U . R 1 . .
C C9 0.6704(2) -0.0738(2) 0.5372(2) 0.0156(7) Uani d . . . 1 . .
C C10 0.6232(2) -0.0891(2) 0.4480(2) 0.0204(8) Uani d . . . 1 . .
H H10A 0.627381 -0.042516 0.413363 0.031 Uiso calc U . R 1 . .
H H10B 0.559026 -0.101817 0.451226 0.031 Uiso calc U . R 1 . .
H H10C 0.65304 -0.132739 0.422716 0.031 Uiso calc U . R 1 . .
C C11 0.6202(2) -0.0059(2) 0.5745(2) 0.0197(7) Uani d . . . 1 . .
H H11A 0.61927 0.038999 0.536621 0.03 Uiso calc U . R 1 . .
H H11B 0.651665 0.008208 0.629479 0.03 Uiso calc U . R 1 . .
H H11C 0.557645 -0.02156 0.581084 0.03 Uiso calc U . R 1 . .
C C12 0.6614(3) -0.1470(2) 0.5902(2) 0.0215(8) Uani d . . . 1 . .
H H12A 0.59703 -0.161067 0.58891 0.032 Uiso calc U . R 1 . .
H H12B 0.686706 -0.136977 0.648363 0.032 Uiso calc U . R 1 . .
H H12C 0.694687 -0.189889 0.567171 0.032 Uiso calc U . R 1 . .
C C13 0.8669(2) -0.0539(2) 0.6255(2) 0.0158(7) Uani d . . . 1 . .
C C14 0.9581(3) -0.0148(2) 0.6132(2) 0.0236(8) Uani d . . . 1 . .
H H14A 0.984309 -0.039545 0.566142 0.035 Uiso calc U . R 1 . .
H H14B 1.000152 -0.02059 0.66461 0.035 Uiso calc U . R 1 . .
H H14C 0.948063 0.040542 0.601081 0.035 Uiso calc U . R 1 . .
C C15 0.8275(3) -0.0130(2) 0.6989(2) 0.0204(8) Uani d . . . 1 . .
H H15A 0.813514 0.04121 0.683686 0.031 Uiso calc U . R 1 . .
H H15B 0.872082 -0.014532 0.748906 0.031 Uiso calc U . R 1 . .
H H15C 0.771741 -0.039601 0.710945 0.031 Uiso calc U . R 1 . .
C C16 0.8858(3) -0.1400(2) 0.6479(2) 0.0232(8) Uani d . . . 1 . .
H H16A 0.913288 -0.16543 0.601978 0.035 Uiso calc U . R 1 . .
H H16B 0.828467 -0.166083 0.656192 0.035 Uiso calc U . R 1 . .
H H16C 0.927489 -0.143347 0.699729 0.035 Uiso calc U . R 1 . .
C C17 0.7390(2) 0.39768(18) 0.3658(2) 0.0142(7) Uani d . . . 1 . .
H H17A 0.737323 0.408538 0.304855 0.017 Uiso calc U . R 1 . .
H H17B 0.727132 0.44704 0.394543 0.017 Uiso calc U . R 1 . .
C C18 0.8318(2) 0.36783(19) 0.3986(2) 0.0147(7) Uani d . . . 1 . .
C C19 0.9044(2) 0.4185(2) 0.4166(2) 0.0189(7) Uani d . . . 1 . .
H H19 0.895724 0.47295 0.4091 0.023 Uiso calc U . R 1 . .
C C20 0.9888(3) 0.3897(2) 0.4453(3) 0.0237(8) Uani d . . . 1 . .
H H20 1.039116 0.42383 0.456738 0.028 Uiso calc U . R 1 . .
C C21 0.9995(3) 0.3102(2) 0.4573(3) 0.0263(9) Uani d . . . 1 . .
H H21 1.057017 0.288973 0.477699 0.032 Uiso calc U . R 1 . .
C C22 0.9249(3) 0.2629(2) 0.4390(2) 0.0223(8) Uani d . . . 1 . .
H H22 0.932165 0.208479 0.447867 0.027 Uiso calc U . R 1 . .
C C23 0.5570(2) 0.34886(19) 0.2968(2) 0.0136(6) Uani d . . . 1 . .
C C24 0.4682(2) 0.3076(2) 0.3126(2) 0.0194(7) Uani d . . . 1 . .
H H24A 0.423373 0.31378 0.263302 0.029 Uiso calc U . R 1 . .
H H24B 0.444463 0.330563 0.361913 0.029 Uiso calc U . R 1 . .
H H24C 0.480247 0.252167 0.322771 0.029 Uiso calc U . R 1 . .
C C25 0.5388(3) 0.4364(2) 0.2849(2) 0.0192(7) Uani d . . . 1 . .
H H25A 0.595439 0.462814 0.27506 0.029 Uiso calc U . R 1 . .
H H25B 0.516217 0.457665 0.335524 0.029 Uiso calc U . R 1 . .
H H25C 0.49328 0.444484 0.236438 0.029 Uiso calc U . R 1 . .
C C26 0.5886(3) 0.3166(2) 0.2156(2) 0.0200(8) Uani d . . . 1 . .
H H26A 0.54314 0.328719 0.168166 0.03 Uiso calc U . R 1 . .
H H26B 0.595933 0.260083 0.220487 0.03 Uiso calc U . R 1 . .
H H26C 0.646864 0.340339 0.206232 0.03 Uiso calc U . R 1 . .
C C27 0.6164(2) 0.34935(19) 0.4901(2) 0.0127(6) Uani d . . . 1 . .
C C28 0.5592(2) 0.2817(2) 0.5188(2) 0.0175(7) Uani d . . . 1 . .
H H28A 0.502848 0.277177 0.48079 0.026 Uiso calc U . R 1 . .
H H28B 0.544408 0.29167 0.576119 0.026 Uiso calc U . R 1 . .
H H28C 0.593863 0.23323 0.517845 0.026 Uiso calc U . R 1 . .
C C29 0.5636(2) 0.4257(2) 0.4948(2) 0.0182(7) Uani d . . . 1 . .
H H29A 0.598338 0.468293 0.473144 0.027 Uiso calc U . R 1 . .
H H29B 0.554081 0.4363 0.553412 0.027 Uiso calc U . R 1 . .
H H29C 0.504524 0.421165 0.460849 0.027 Uiso calc U . R 1 . .
C C30 0.7046(2) 0.3552(2) 0.5504(2) 0.0197(7) Uani d . . . 1 . .
H H30A 0.739844 0.307154 0.547387 0.029 Uiso calc U . R 1 . .
H H30B 0.689522 0.362646 0.608019 0.029 Uiso calc U . R 1 . .
H H30C 0.740714 0.39939 0.53417 0.029 Uiso calc U . R 1 . .
Ir Ir1 0.79327(2) 0.06799(2) 0.44948(2) 0.01162(3) Uani d . . . 1 . .
Ir Ir2 0.72903(2) 0.21430(2) 0.38225(2) 0.01156(3) Uani d . . . 1 . .
N N1 0.7951(2) -0.01119(16) 0.34772(17) 0.0148(6) Uani d . . . 1 . .
N N2 0.84175(19) 0.29001(17) 0.40903(19) 0.0169(6) Uani d . . . 1 . .
O O1 0.7820(2) 0.16911(15) 0.59898(17) 0.0266(6) Uani d . . . 1 . .
O O2 0.56874(19) 0.11211(15) 0.33666(19) 0.0304(7) Uani d . . . 1 . .
P P1 0.79013(6) -0.04246(5) 0.52538(5) 0.01112(16) Uani d . . . 1 . .
P P2 0.64995(6) 0.32717(5) 0.38302(5) 0.01053(16) Uani d . . . 1 . .
C C31 0.6847(3) 0.6551(2) 0.3719(2) 0.0288(9) Uani d . . . 1 . .
F F1 0.6333(2) 0.59727(16) 0.34030(17) 0.0576(9) Uani d . . . 1 . .
F F2 0.6356(2) 0.71982(14) 0.36774(16) 0.0425(7) Uani d . . . 1 . .
F F3 0.7501(2) 0.66503(17) 0.31976(18) 0.0615(9) Uani d . . . 1 . .
O O3 0.65813(19) 0.62435(18) 0.52353(18) 0.0326(7) Uani d . . . 1 . .
O O4 0.7893(2) 0.56646(16) 0.4703(2) 0.0345(7) Uani d . . . 1 . .
O O5 0.78679(18) 0.70527(15) 0.49997(18) 0.0274(6) Uani d . . . 1 . .
S S1 0.73585(6) 0.63550(5) 0.47847(6) 0.01765(18) Uani d . . . 1 . .
C C32 0.9013(3) 0.2899(3) 0.7172(3) 0.0377(11) Uani d . . . 1 . .
H H32A 0.83892 0.27297 0.696273 0.045 Uiso calc U . R 1 . .
H H32B 0.900393 0.307917 0.775954 0.045 Uiso calc U . R 1 . .
Cl Cl1 0.93252(9) 0.36751(10) 0.65565(8) 0.0569(4) Uani d . . . 1 . .
Cl Cl2 0.97569(9) 0.21009(9) 0.71598(10) 0.0639(4) Uani d . . . 1 . .
H H1 0.816(3) 0.142(2) 0.375(2) 0.029(11) Uiso d . . . 1 . .

loop_
_atom_site_aniso_label
_atom_site_aniso_U_11
_atom_site_aniso_U_22
_atom_site_aniso_U_33
_atom_site_aniso_U_12
_atom_site_aniso_U_13
_atom_site_aniso_U_23
C1 0.0198(18) 0.0116(16) 0.0219(18) -0.0001(14) 0.0013(15) 0.0029(14)
C2 0.0168(18) 0.0119(16) 0.027(2) 0.0066(14) 0.0019(15) 0.0003(14)
C3 0.0166(17) 0.0101(15) 0.0164(17) 0.0063(13) 0.0047(13) 0.0004(12)
C4 0.0143(16) 0.0145(16) 0.0150(16) -0.0001(13) 0.0047(13) 0.0000(13)
C5 0.0241(19) 0.0094(15) 0.0231(19) 0.0010(14) 0.0042(15) -0.0010(14)
C6 0.041(2) 0.0198(19) 0.0181(19) 0.0003(17) 0.0054(17) -0.0049(15)
C7 0.050(3) 0.0210(19) 0.0139(18) 0.0024(19) 0.0010(18) 0.0002(15)
C8 0.025(2) 0.0189(18) 0.0189(18) 0.0027(15) 0.0027(15) 0.0049(14)
C9 0.0129(16) 0.0142(16) 0.0204(17) 0.0016(13) 0.0054(13) -0.0008(14)
C10 0.0176(18) 0.0217(18) 0.0217(19) -0.0067(15) 0.0013(15) -0.0013(15)
C11 0.0151(17) 0.0199(18) 0.0246(19) 0.0021(14) 0.0048(15) -0.0039(15)
C12 0.0224(19) 0.0192(18) 0.0242(19) -0.0009(15) 0.0090(16) 0.0017(15)
C13 0.0151(17) 0.0194(17) 0.0126(16) 0.0016(14) 0.0003(13) 0.0009(13)
C14 0.0182(19) 0.029(2) 0.0222(19) 0.0003(16) -0.0024(15) 0.0005(16)
C15 0.0215(19) 0.0252(19) 0.0146(17) 0.0023(16) 0.0020(15) -0.0008(15)
C16 0.027(2) 0.0236(19) 0.0187(18) 0.0065(16) 0.0008(16) 0.0028(15)
C17 0.0132(16) 0.0080(14) 0.0212(18) -0.0008(12) 0.0014(14) 0.0011(13)
C18 0.0129(16) 0.0134(16) 0.0185(17) 0.0009(13) 0.0044(14) -0.0015(13)
C19 0.0183(18) 0.0139(16) 0.0252(19) -0.0021(14) 0.0046(15) -0.0042(14)
C20 0.0138(18) 0.0234(19) 0.034(2) -0.0060(15) 0.0030(16) -0.0094(17)
C21 0.0117(17) 0.023(2) 0.043(3) 0.0034(15) 0.0005(17) -0.0077(18)
C22 0.0181(18) 0.0166(17) 0.032(2) 0.0067(14) 0.0028(16) -0.0020(15)
C23 0.0137(16) 0.0130(15) 0.0133(16) 0.0014(13) -0.0021(13) -0.0007(13)
C24 0.0159(17) 0.0200(18) 0.0209(18) -0.0002(14) -0.0039(14) -0.0005(14)
C25 0.0221(18) 0.0167(17) 0.0177(17) 0.0031(15) -0.0033(14) 0.0018(14)
C26 0.028(2) 0.0191(18) 0.0122(16) 0.0031(15) -0.0010(15) -0.0015(14)
C27 0.0162(16) 0.0118(15) 0.0098(15) 0.0013(13) -0.0009(13) -0.0014(12)
C28 0.0225(18) 0.0173(17) 0.0133(16) -0.0023(15) 0.0044(14) 0.0039(14)
C29 0.0193(18) 0.0181(17) 0.0175(17) 0.0054(14) 0.0032(14) -0.0001(14)
C30 0.0200(18) 0.0230(18) 0.0145(16) 0.0078(15) -0.0046(14) -0.0045(15)
Ir1 0.01283(6) 0.00803(6) 0.01419(6) 0.00127(5) 0.00234(5) -0.00036(5)
Ir2 0.01194(6) 0.00784(6) 0.01507(6) 0.00100(5) 0.00226(5) -0.00050(5)
N1 0.0197(15) 0.0122(13) 0.0132(14) 0.0020(12) 0.0045(12) 0.0020(11)
N2 0.0136(14) 0.0136(14) 0.0239(16) 0.0017(12) 0.0033(12) -0.0030(12)
O1 0.0412(18) 0.0160(13) 0.0230(14) 0.0022(12) 0.0055(13) -0.0061(11)
O2 0.0212(15) 0.0177(14) 0.0514(19) -0.0040(11) -0.0009(13) -0.0046(13)
P1 0.0119(4) 0.0093(4) 0.0123(4) 0.0021(3) 0.0023(3) -0.0007(3)
P2 0.0106(4) 0.0088(4) 0.0122(4) 0.0000(3) 0.0015(3) -0.0002(3)
C31 0.044(3) 0.024(2) 0.0174(19) -0.0041(19) -0.0009(18) -0.0020(16)
F1 0.093(3) 0.0321(15) 0.0386(16) -0.0232(16) -0.0337(16) -0.0003(12)
F2 0.0638(19) 0.0237(13) 0.0358(15) 0.0081(13) -0.0136(13) 0.0068(11)
F3 0.107(3) 0.0476(18) 0.0370(17) -0.0135(18) 0.0396(18) -0.0072(14)
O3 0.0239(15) 0.0428(18) 0.0320(16) -0.0045(13) 0.0064(13) 0.0076(14)
O4 0.0305(16) 0.0165(14) 0.055(2) 0.0078(12) -0.0002(15) -0.0066(13)
O5 0.0198(14) 0.0190(14) 0.0418(17) -0.0034(11) -0.0037(12) -0.0076(12)
S1 0.0162(4) 0.0129(4) 0.0232(5) -0.0001(3) -0.0006(4) -0.0016(3)
C32 0.023(2) 0.038(3) 0.052(3) 0.0004(19) 0.005(2) -0.012(2)
Cl1 0.0410(7) 0.0929(11) 0.0357(7) 0.0025(7) -0.0006(6) 0.0189(7)
Cl2 0.0420(7) 0.0600(9) 0.0840(11) 0.0204(7) -0.0186(7) -0.0333(8)

loop_
_atom_type_symbol
_atom_type_description
_atom_type_scat_dispersion_real
_atom_type_scat_dispersion_imag
_atom_type_scat_source
C C 0.0033 0.0016 'International Tables Vol C Tables 4.2.6.8 and 6.1.1.4'
H H 0.0000 0.0000 'International Tables Vol C Tables 4.2.6.8 and 6.1.1.4'
F F 0.0171 0.0103 'International Tables Vol C Tables 4.2.6.8 and 6.1.1.4'
Ir Ir -1.4442 7.9887 'International Tables Vol C Tables 4.2.6.8 and 6.1.1.4'
N N 0.0061 0.0033 'International Tables Vol C Tables 4.2.6.8 and 6.1.1.4'
O O 0.0106 0.0060 'International Tables Vol C Tables 4.2.6.8 and 6.1.1.4'
P P 0.1023 0.0942 'International Tables Vol C Tables 4.2.6.8 and 6.1.1.4'
S S 0.1246 0.1234 'International Tables Vol C Tables 4.2.6.8 and 6.1.1.4'
Cl Cl 0.1484 0.1585 'International Tables Vol C Tables 4.2.6.8 and 6.1.1.4'

loop_
_geom_angle_atom_site_label_1
_geom_angle_atom_site_label_2
_geom_angle_atom_site_label_3
_geom_angle_site_symmetry_1
_geom_angle_site_symmetry_3
_geom_angle
_geom_angle_publ_flag
O1 C1 Ir1 . . 176.6(3) ?
O2 C2 Ir2 . . 179.0(4) ?
C4 C3 P1 . . 110.5(2) ?
C4 C3 H3A . . 109.6 ?
P1 C3 H3A . . 109.6 ?
C4 C3 H3AB . . 109.6 ?
P1 C3 H3AB . . 109.6 ?
H3A C3 H3AB . . 108.1 ?
N1 C4 C5 . . 120.8(3) ?
N1 C4 C3 . . 118.1(3) ?
C5 C4 C3 . . 121.0(3) ?
C6 C5 C4 . . 120.6(3) ?
C6 C5 H5 . . 119.7 ?
C4 C5 H5 . . 119.7 ?
C7 C6 C5 . . 118.6(3) ?
C7 C6 H6 . . 120.7 ?
C5 C6 H6 . . 120.7 ?
C8 C7 C6 . . 119.2(4) ?
C8 C7 H7 . . 120.4 ?
C6 C7 H7 . . 120.4 ?
N1 C8 C7 . . 122.8(3) ?
N1 C8 H8 . . 118.6 ?
C7 C8 H8 . . 118.6 ?
C12 C9 C11 . . 109.6(3) ?
C12 C9 C10 . . 108.3(3) ?
C11 C9 C10 . . 107.4(3) ?
C12 C9 P1 . . 115.5(2) ?
C11 C9 P1 . . 108.7(2) ?
C10 C9 P1 . . 107.0(2) ?
C9 C10 H10A . . 109.5 ?
C9 C10 H10B . . 109.5 ?
H10A C10 H10B . . 109.5 ?
C9 C10 H10C . . 109.5 ?
H10A C10 H10C . . 109.5 ?
H10B C10 H10C . . 109.5 ?
C9 C11 H11A . . 109.5 ?
C9 C11 H11B . . 109.5 ?
H11A C11 H11B . . 109.5 ?
C9 C11 H11C . . 109.5 ?
H11A C11 H11C . . 109.5 ?
H11B C11 H11C . . 109.5 ?
C9 C12 H12A . . 109.5 ?
C9 C12 H12B . . 109.5 ?
H12A C12 H12B . . 109.5 ?
C9 C12 H12C . . 109.5 ?
H12A C12 H12C . . 109.5 ?
H12B C12 H12C . . 109.5 ?
C15 C13 C14 . . 107.9(3) ?
C15 C13 C16 . . 109.7(3) ?
C14 C13 C16 . . 108.1(3) ?
C15 C13 P1 . . 111.1(2) ?
C14 C13 P1 . . 107.7(2) ?
C16 C13 P1 . . 112.2(2) ?
C13 C14 H14A . . 109.5 ?
C13 C14 H14B . . 109.5 ?
H14A C14 H14B . . 109.5 ?
C13 C14 H14C . . 109.5 ?
H14A C14 H14C . . 109.5 ?
H14B C14 H14C . . 109.5 ?
C13 C15 H15A . . 109.5 ?
C13 C15 H15B . . 109.5 ?
H15A C15 H15B . . 109.5 ?
C13 C15 H15C . . 109.5 ?
H15A C15 H15C . . 109.5 ?
H15B C15 H15C . . 109.5 ?
C13 C16 H16A . . 109.5 ?
C13 C16 H16B . . 109.5 ?
H16A C16 H16B . . 109.5 ?
C13 C16 H16C . . 109.5 ?
H16A C16 H16C . . 109.5 ?
H16B C16 H16C . . 109.5 ?
C18 C17 P2 . . 111.4(2) ?
C18 C17 H17A . . 109.3 ?
P2 C17 H17A . . 109.3 ?
C18 C17 H17B . . 109.3 ?
P2 C17 H17B . . 109.3 ?
H17A C17 H17B . . 108.0 ?
N2 C18 C19 . . 121.6(3) ?
N2 C18 C17 . . 117.5(3) ?
C19 C18 C17 . . 120.9(3) ?
C20 C19 C18 . . 119.7(3) ?
C20 C19 H19 . . 120.1 ?
C18 C19 H19 . . 120.1 ?
C19 C20 C21 . . 119.2(3) ?
C19 C20 H20 . . 120.4 ?
C21 C20 H20 . . 120.4 ?
C22 C21 C20 . . 118.4(4) ?
C22 C21 H21 . . 120.8 ?
C20 C21 H21 . . 120.8 ?
N2 C22 C21 . . 123.2(3) ?
N2 C22 H22 . . 118.4 ?
C21 C22 H22 . . 118.4 ?
C26 C23 C24 . . 108.5(3) ?
C26 C23 C25 . . 108.3(3) ?
C24 C23 C25 . . 109.4(3) ?
C26 C23 P2 . . 106.5(2) ?
C24 C23 P2 . . 111.0(2) ?
C25 C23 P2 . . 113.0(2) ?
C23 C24 H24A . . 109.5 ?
C23 C24 H24B . . 109.5 ?
H24A C24 H24B . . 109.5 ?
C23 C24 H24C . . 109.5 ?
H24A C24 H24C . . 109.5 ?
H24B C24 H24C . . 109.5 ?
C23 C25 H25A . . 109.5 ?
C23 C25 H25B . . 109.5 ?
H25A C25 H25B . . 109.5 ?
C23 C25 H25C . . 109.5 ?
H25A C25 H25C . . 109.5 ?
H25B C25 H25C . . 109.5 ?
C23 C26 H26A . . 109.5 ?
C23 C26 H26B . . 109.5 ?
H26A C26 H26B . . 109.5 ?
C23 C26 H26C . . 109.5 ?
H26A C26 H26C . . 109.5 ?
H26B C26 H26C . . 109.5 ?
C29 C27 C28 . . 109.5(3) ?
C29 C27 C30 . . 108.4(3) ?
C28 C27 C30 . . 108.6(3) ?
C29 C27 P2 . . 114.0(2) ?
C28 C27 P2 . . 109.2(2) ?
C30 C27 P2 . . 107.2(2) ?
C27 C28 H28A . . 109.5 ?
C27 C28 H28B . . 109.5 ?
H28A C28 H28B . . 109.5 ?
C27 C28 H28C . . 109.5 ?
H28A C28 H28C . . 109.5 ?
H28B C28 H28C . . 109.5 ?
C27 C29 H29A . . 109.5 ?
C27 C29 H29B . . 109.5 ?
H29A C29 H29B . . 109.5 ?
C27 C29 H29C . . 109.5 ?
H29A C29 H29C . . 109.5 ?
H29B C29 H29C . . 109.5 ?
C27 C30 H30A . . 109.5 ?
C27 C30 H30B . . 109.5 ?
H30A C30 H30B . . 109.5 ?
C27 C30 H30C . . 109.5 ?
H30A C30 H30C . . 109.5 ?
H30B C30 H30C . . 109.5 ?
C1 Ir1 N1 . . 176.55(13) ?
C1 Ir1 P1 . . 94.30(11) ?
N1 Ir1 P1 . . 82.84(8) ?
C1 Ir1 Ir2 . . 74.08(11) ?
N1 Ir1 Ir2 . . 107.89(8) ?
P1 Ir1 Ir2 . . 156.60(2) ?
C1 Ir1 H1 . . 97.3(13) ?
N1 Ir1 H1 . . 85.9(13) ?
P1 Ir1 H1 . . 165.3(13) ?
Ir2 Ir1 H1 . . 37.5(13) ?
C2 Ir2 N2 . . 177.44(14) ?
C2 Ir2 P2 . . 96.16(11) ?
N2 Ir2 P2 . . 82.42(8) ?
C2 Ir2 Ir1 . . 78.16(11) ?
N2 Ir2 Ir1 . . 104.03(8) ?
P2 Ir2 Ir1 . . 154.48(2) ?
C2 Ir2 H1 . . 97.6(13) ?
N2 Ir2 H1 . . 83.5(13) ?
P2 Ir2 H1 . . 164.7(13) ?
Ir1 Ir2 H1 . . 37.3(13) ?
C8 N1 C4 . . 118.0(3) ?
C8 N1 Ir1 . . 122.1(2) ?
C4 N1 Ir1 . . 119.7(2) ?
C22 N2 C18 . . 117.8(3) ?
C22 N2 Ir2 . . 121.6(2) ?
C18 N2 Ir2 . . 120.6(2) ?
C3 P1 C13 . . 103.90(15) ?
C3 P1 C9 . . 106.41(16) ?
C13 P1 C9 . . 112.01(16) ?
C3 P1 Ir1 . . 100.64(11) ?
C13 P1 Ir1 . . 120.21(11) ?
C9 P1 Ir1 . . 111.70(11) ?
C17 P2 C27 . . 105.58(15) ?
C17 P2 C23 . . 103.85(15) ?
C27 P2 C23 . . 112.67(15) ?
C17 P2 Ir2 . . 100.73(11) ?
C27 P2 Ir2 . . 111.55(11) ?
C23 P2 Ir2 . . 120.25(11) ?
F1 C31 F2 . . 108.8(4) ?
F1 C31 F3 . . 106.3(3) ?
F2 C31 F3 . . 106.7(3) ?
F1 C31 S1 . . 112.5(3) ?
F2 C31 S1 . . 111.8(3) ?
F3 C31 S1 . . 110.4(3) ?
O3 S1 O5 . . 114.76(18) ?
O3 S1 O4 . . 114.40(18) ?
O5 S1 O4 . . 115.55(17) ?
O3 S1 C31 . . 102.79(19) ?
O5 S1 C31 . . 102.88(18) ?
O4 S1 C31 . . 104.11(19) ?
Cl1 C32 Cl2 . . 112.6(3) ?
Cl1 C32 H32A . . 109.1 ?
Cl2 C32 H32A . . 109.1 ?
Cl1 C32 H32B . . 109.1 ?
Cl2 C32 H32B . . 109.1 ?
H32A C32 H32B . . 107.8 ?

loop_
_geom_bond_atom_site_label_1
_geom_bond_atom_site_label_2
_geom_bond_site_symmetry_2
_geom_bond_distance
_geom_bond_publ_flag
C1 O1 . 1.160(4) ?
C1 Ir1 . 1.817(4) ?
C2 O2 . 1.154(4) ?
C2 Ir2 . 1.823(4) ?
C3 C4 . 1.496(5) ?
C3 P1 . 1.847(3) ?
C3 H3A . 0.99 ?
C3 H3AB . 0.99 ?
C4 N1 . 1.365(4) ?
C4 C5 . 1.384(5) ?
C5 C6 . 1.383(5) ?
C5 H5 . 0.95 ?
C6 C7 . 1.378(5) ?
C6 H6 . 0.95 ?
C7 C8 . 1.377(5) ?
C7 H7 . 0.95 ?
C8 N1 . 1.361(4) ?
C8 H8 . 0.95 ?
C9 C12 . 1.531(5) ?
C9 C11 . 1.538(5) ?
C9 C10 . 1.541(5) ?
C9 P1 . 1.880(3) ?
C10 H10A . 0.98 ?
C10 H10B . 0.98 ?
C10 H10C . 0.98 ?
C11 H11A . 0.98 ?
C11 H11B . 0.98 ?
C11 H11C . 0.98 ?
C12 H12A . 0.98 ?
C12 H12B . 0.98 ?
C12 H12C . 0.98 ?
C13 C15 . 1.537(5) ?
C13 C14 . 1.539(5) ?
C13 C16 . 1.541(5) ?
C13 P1 . 1.871(3) ?
C14 H14A . 0.98 ?
C14 H14B . 0.98 ?
C14 H14C . 0.98 ?
C15 H15A . 0.98 ?
C15 H15B . 0.98 ?
C15 H15C . 0.98 ?
C16 H16A . 0.98 ?
C16 H16B . 0.98 ?
C16 H16C . 0.98 ?
C17 C18 . 1.506(5) ?
C17 P2 . 1.832(3) ?
C17 H17A . 0.99 ?
C17 H17B . 0.99 ?
C18 N2 . 1.355(4) ?
C18 C19 . 1.388(5) ?
C19 C20 . 1.375(5) ?
C19 H19 . 0.95 ?
C20 C21 . 1.387(5) ?
C20 H20 . 0.95 ?
C21 C22 . 1.377(5) ?
C21 H21 . 0.95 ?
C22 N2 . 1.354(4) ?
C22 H22 . 0.95 ?
C23 C26 . 1.531(5) ?
C23 C24 . 1.537(5) ?
C23 C25 . 1.537(5) ?
C23 P2 . 1.875(3) ?
C24 H24A . 0.98 ?
C24 H24B . 0.98 ?
C24 H24C . 0.98 ?
C25 H25A . 0.98 ?
C25 H25B . 0.98 ?
C25 H25C . 0.98 ?
C26 H26A . 0.98 ?
C26 H26B . 0.98 ?
C26 H26C . 0.98 ?
C27 C29 . 1.533(5) ?
C27 C28 . 1.537(5) ?
C27 C30 . 1.540(5) ?
C27 P2 . 1.873(3) ?
C28 H28A . 0.98 ?
C28 H28B . 0.98 ?
C28 H28C . 0.98 ?
C29 H29A . 0.98 ?
C29 H29B . 0.98 ?
C29 H29C . 0.98 ?
C30 H30A . 0.98 ?
C30 H30B . 0.98 ?
C30 H30C . 0.98 ?
Ir1 N1 . 2.124(3) ?
Ir1 P1 . 2.2571(9) ?
Ir1 Ir2 . 2.8579(3) ?
Ir1 H1 . 1.79(4) ?
Ir2 N2 . 2.122(3) ?
Ir2 P2 . 2.2667(9) ?
Ir2 H1 . 1.80(4) ?
C31 F1 . 1.319(5) ?
C31 F2 . 1.327(5) ?
C31 F3 . 1.354(5) ?
C31 S1 . 1.820(4) ?
O3 S1 . 1.434(3) ?
O4 S1 . 1.440(3) ?
O5 S1 . 1.438(3) ?
C32 Cl1 . 1.750(5) ?
C32 Cl2 . 1.761(5) ?
C32 H32A . 0.99 ?
C32 H32B . 0.99 ?

loop_
_geom_torsion_atom_site_label_1
_geom_torsion_atom_site_label_2
_geom_torsion_atom_site_label_3
_geom_torsion_atom_site_label_4
_geom_torsion_site_symmetry_1
_geom_torsion_site_symmetry_2
_geom_torsion_site_symmetry_3
_geom_torsion_site_symmetry_4
_geom_torsion
_geom_torsion_publ_flag
P1 C3 C4 N1 . . . . 24.4(4) ?
P1 C3 C4 C5 . . . . -155.7(3) ?
N1 C4 C5 C6 . . . . 0.0(5) ?
C3 C4 C5 C6 . . . . -179.8(3) ?
C4 C5 C6 C7 . . . . 0.0(6) ?
C5 C6 C7 C8 . . . . 0.3(6) ?
C6 C7 C8 N1 . . . . -0.7(6) ?
P2 C17 C18 N2 . . . . 20.9(4) ?
P2 C17 C18 C19 . . . . -159.5(3) ?
N2 C18 C19 C20 . . . . 0.4(5) ?
C17 C18 C19 C20 . . . . -179.1(3) ?
C18 C19 C20 C21 . . . . -1.2(6) ?
C19 C20 C21 C22 . . . . 0.7(6) ?
C20 C21 C22 N2 . . . . 0.7(6) ?
C7 C8 N1 C4 . . . . 0.7(5) ?
C7 C8 N1 Ir1 . . . . -174.8(3) ?
C5 C4 N1 C8 . . . . -0.4(5) ?
C3 C4 N1 C8 . . . . 179.5(3) ?
C5 C4 N1 Ir1 . . . . 175.2(3) ?
C3 C4 N1 Ir1 . . . . -4.9(4) ?
C21 C22 N2 C18 . . . . -1.5(6) ?
C21 C22 N2 Ir2 . . . . -179.8(3) ?
C19 C18 N2 C22 . . . . 0.9(5) ?
C17 C18 N2 C22 . . . . -179.6(3) ?
C19 C18 N2 Ir2 . . . . 179.3(3) ?
C17 C18 N2 Ir2 . . . . -1.2(4) ?
C4 C3 P1 C13 . . . . -154.6(2) ?
C4 C3 P1 C9 . . . . 87.0(3) ?
C4 C3 P1 Ir1 . . . . -29.6(3) ?
C15 C13 P1 C3 . . . . -167.5(2) ?
C14 C13 P1 C3 . . . . 74.5(3) ?
C16 C13 P1 C3 . . . . -44.3(3) ?
C15 C13 P1 C9 . . . . -53.0(3) ?
C14 C13 P1 C9 . . . . -171.1(2) ?
C16 C13 P1 C9 . . . . 70.1(3) ?
C15 C13 P1 Ir1 . . . . 81.1(3) ?
C14 C13 P1 Ir1 . . . . -36.9(3) ?
C16 C13 P1 Ir1 . . . . -155.7(2) ?
C12 C9 P1 C3 . . . . 72.9(3) ?
C11 C9 P1 C3 . . . . -163.5(2) ?
C10 C9 P1 C3 . . . . -47.8(3) ?
C12 C9 P1 C13 . . . . -40.0(3) ?
C11 C9 P1 C13 . . . . 83.6(3) ?
C10 C9 P1 C13 . . . . -160.7(2) ?
C12 C9 P1 Ir1 . . . . -178.2(2) ?
C11 C9 P1 Ir1 . . . . -54.6(3) ?
C10 C9 P1 Ir1 . . . . 61.1(2) ?
C18 C17 P2 C27 . . . . 88.4(3) ?
C18 C17 P2 C23 . . . . -152.8(2) ?
C18 C17 P2 Ir2 . . . . -27.8(2) ?
C29 C27 P2 C17 . . . . 70.8(3) ?
C28 C27 P2 C17 . . . . -166.5(2) ?
C30 C27 P2 C17 . . . . -49.1(3) ?
C29 C27 P2 C23 . . . . -41.9(3) ?
C28 C27 P2 C23 . . . . 80.8(3) ?
C30 C27 P2 C23 . . . . -161.8(2) ?
C29 C27 P2 Ir2 . . . . 179.3(2) ?
C28 C27 P2 Ir2 . . . . -58.0(2) ?
C30 C27 P2 Ir2 . . . . 59.4(2) ?
C26 C23 P2 C17 . . . . 74.7(3) ?
C24 C23 P2 C17 . . . . -167.4(2) ?
C25 C23 P2 C17 . . . . -44.2(3) ?
C26 C23 P2 C27 . . . . -171.6(2) ?
C24 C23 P2 C27 . . . . -53.7(3) ?
C25 C23 P2 C27 . . . . 69.6(3) ?
C26 C23 P2 Ir2 . . . . -36.8(3) ?
C24 C23 P2 Ir2 . . . . 81.1(2) ?
C25 C23 P2 Ir2 . . . . -155.6(2) ?
F1 C31 S1 O3 . . . . -59.8(4) ?
F2 C31 S1 O3 . . . . 63.1(3) ?
F3 C31 S1 O3 . . . . -178.3(3) ?
F1 C31 S1 O5 . . . . -179.3(3) ?
F2 C31 S1 O5 . . . . -56.4(3) ?
F3 C31 S1 O5 . . . . 62.2(3) ?
F1 C31 S1 O4 . . . . 59.8(4) ?
F2 C31 S1 O4 . . . . -177.3(3) ?
F3 C31 S1 O4 . . . . -58.7(3) ?
